data_2224293
loop_
_publ_author_name
'de Lima, Geraldo M.'
'Tiekink, Edward R. T.'
'Wardell, James L.'
'Wardell, Solange M. S. V.'

_publ_section_title
;
 2-[(<i>E</i>)-(1<i>H</i>-Pyrrol-2-ylmethylidene)hydrazinyl]pyridine
 monohydrate
;
_journal_coeditor_code HG2608
_journal_issue 12
_journal_name_full 'Acta Crystallographica Section E'
_journal_page_first o3241
_journal_paper_doi 10.1107/S1600536809050296
_journal_volume 65
_journal_year 2009
_chemical_formula_iupac 'C10 H10 N4, H2 O'
_chemical_formula_moiety 'C10 H10 N4, H2 O'
_chemical_formula_sum 'C10 H12 N4 O'
_chemical_formula_weight 204.24
_chemical_name_systematic
;2-[(<i>E</i>)-(1<i>H</i>-Pyrrol-2-ylmethylidene)hydrazinyl]pyridine
 monohydrate
;
_space_group_IT_number 14
_symmetry_cell_setting monoclinic
_symmetry_space_group_name_Hall '-P 2ybc'
_symmetry_space_group_name_H-M 'P 1 21/c 1'
_atom_sites_solution_hydrogens geom
_atom_sites_solution_primary direct
_atom_sites_solution_secondary difmap
_audit_creation_method SHELXL-97
_cell_angle_alpha 90
_cell_angle_beta 103.300(3)
_cell_angle_gamma 90
_cell_formula_units_Z 4
_cell_length_a 5.6479(3)
_cell_length_b 7.4383(4)
_cell_length_c 24.4233(11)
_cell_measurement_reflns_used 18744
_cell_measurement_temperature 120(2)
_cell_measurement_theta_max 27.5
_cell_measurement_theta_min 2.9
_cell_volume 998.52(9)
_computing_cell_refinement 'DENZO (Otwinowski & Minor, 1997) and COLLECT (Hooft, 1998)'
_computing_data_collection 'COLLECT (Hooft, 1998)'
_computing_data_reduction 'DENZO (Otwinowski & Minor, 1997) and COLLECT (Hooft, 1998)'
_computing_molecular_graphics 'DIAMOND (Brandenburg, 2006)'
_computing_publication_material 'publCIF (Westrip, 2009)'
_computing_structure_refinement 'SHELXL97 (Sheldrick, 2008)'
_computing_structure_solution 'SHELXS97 (Sheldrick, 2008)'
_diffrn_ambient_temperature 120(2)
_diffrn_detector_area_resol_mean 9.091
_diffrn_measured_fraction_theta_full 0.960
_diffrn_measured_fraction_theta_max 0.960
_diffrn_measurement_device_type 'Nonius KappaCCD area-detector'
_diffrn_measurement_method '\f and \w'
_diffrn_radiation_monochromator '10 cm confocal mirrors'
_diffrn_radiation_source 'Enraf Nonius FR591 rotating anode'
_diffrn_radiation_type MoK\a
_diffrn_radiation_wavelength 0.71073
_diffrn_reflns_av_R_equivalents 0.027
_diffrn_reflns_av_sigmaI/netI 0.030
_diffrn_reflns_limit_h_max 6
_diffrn_reflns_limit_h_min -6
_diffrn_reflns_limit_k_max 8
_diffrn_reflns_limit_k_min -8
_diffrn_reflns_limit_l_max 28
_diffrn_reflns_limit_l_min -28
_diffrn_reflns_number 3068
_diffrn_reflns_theta_full 25.0
_diffrn_reflns_theta_max 25.0
_diffrn_reflns_theta_min 3.2
_diffrn_standards_decay_% 0
_diffrn_standards_number 0
_exptl_absorpt_coefficient_mu 0.093
_exptl_absorpt_correction_T_max 0.746
_exptl_absorpt_correction_T_min 0.670
_exptl_absorpt_correction_type multi-scan
_exptl_absorpt_process_details '(SADABS; Sheldrick, 2007)'
_exptl_crystal_colour colourless
_exptl_crystal_density_diffrn 1.359
_exptl_crystal_density_method 'not measured'
_exptl_crystal_description block
_exptl_crystal_F_000 432
_exptl_crystal_size_max 0.24
_exptl_crystal_size_mid 0.22
_exptl_crystal_size_min 0.04
_refine_diff_density_max 0.19
_refine_diff_density_min -0.24
_refine_ls_extinction_method none
_refine_ls_goodness_of_fit_ref 1.07
_refine_ls_hydrogen_treatment mixed
_refine_ls_matrix_type full
_refine_ls_number_parameters 149
_refine_ls_number_reflns 1680
_refine_ls_number_restraints 4
_refine_ls_restrained_S_all 1.07
_refine_ls_R_factor_all 0.041
_refine_ls_R_factor_gt 0.040
_refine_ls_shift/su_max_lt 0.001
_refine_ls_shift/su_mean 0.000
_refine_ls_structure_factor_coef Fsqd
_refine_ls_weighting_details 'calc w=1/[\s^2^(Fo^2^)+(0.0651P)^2^+0.3833P] where P=(Fo^2^+2Fc^2^)/3'
_refine_ls_weighting_scheme calc
_refine_ls_wR_factor_gt 0.107
_refine_ls_wR_factor_ref 0.109
_reflns_number_gt 1636
_reflns_number_total 1680
_reflns_threshold_expression I>2\s(I)
_cod_data_source_file hg2608.cif
_cod_data_source_block I
_cod_original_sg_symbol_H-M 'P 21/c'
_cod_database_code 2224293
_cod_database_fobs_code 2224293

loop_
_symmetry_equiv_pos_as_xyz
'x, y, z'
'-x, y+1/2, -z+1/2'
'-x, -y, -z'
'x, -y-1/2, z-1/2'

loop_
_atom_site_type_symbol
_atom_site_label
_atom_site_fract_x
_atom_site_fract_y
_atom_site_fract_z
_atom_site_U_iso_or_equiv
_atom_site_adp_type
_atom_site_calc_flag
_atom_site_refinement_flags
_atom_site_occupancy
_atom_site_disorder_assembly
_atom_site_disorder_group
O O1W 0.0268(3) 0.5726(2) 0.74096(6) 0.0234(4) Uani d D 1 . .
H H1W 0.088(5) 0.635(3) 0.7695(7) 0.035 Uiso d D 1 . .
H H2W -0.071(4) 0.501(3) 0.7507(11) 0.035 Uiso d D 1 . .
N N1 0.2897(3) 0.7646(2) 0.83791(7) 0.0221(4) Uani d . 1 . .
N N2 0.5539(4) 0.8844(2) 0.78669(8) 0.0218(4) Uani d D 1 . .
H H2N 0.694(3) 0.935(3) 0.7844(10) 0.026 Uiso d D 1 . .
N N3 0.3760(4) 0.8612(2) 0.73892(7) 0.0205(4) Uani d . 1 . .
N N4 0.0207(4) 0.7784(2) 0.64316(7) 0.0205(4) Uani d D 1 . .
H H4N 0.000(5) 0.726(3) 0.6740(6) 0.025 Uiso d D 1 . .
C C1 0.4955(4) 0.8541(3) 0.83784(8) 0.0193(4) Uani d . 1 . .
C C2 0.2360(4) 0.7344(3) 0.88823(8) 0.0238(5) Uani d . 1 . .
H H2 0.0904 0.6710 0.8886 0.029 Uiso calc R 1 . .
C C3 0.3790(5) 0.7898(3) 0.93898(9) 0.0257(5) Uani d . 1 . .
H H3 0.3346 0.7654 0.9735 0.031 Uiso calc R 1 . .
C C4 0.5912(5) 0.8829(3) 0.93755(9) 0.0250(5) Uani d . 1 . .
H H4 0.6942 0.9245 0.9716 0.030 Uiso calc R 1 . .
C C5 0.6526(4) 0.9152(3) 0.88711(9) 0.0229(5) Uani d . 1 . .
H H5 0.7981 0.9774 0.8858 0.027 Uiso calc R 1 . .
C C6 0.4278(4) 0.8846(3) 0.69071(8) 0.0204(5) Uani d . 1 . .
H H6 0.5870 0.9191 0.6882 0.024 Uiso calc R 1 . .
C C7 0.2393(4) 0.8574(3) 0.64086(8) 0.0196(5) Uani d . 1 . .
C C8 -0.1198(4) 0.7629(3) 0.59024(8) 0.0230(5) Uani d . 1 . .
H H8 -0.2775 0.7109 0.5804 0.028 Uiso calc R 1 . .
C C9 0.0049(4) 0.8353(3) 0.55333(8) 0.0240(5) Uani d . 1 . .
H H9 -0.0522 0.8433 0.5137 0.029 Uiso calc R 1 . .
C C10 0.2326(5) 0.8955(3) 0.58482(8) 0.0218(5) Uani d . 1 . .
H H10 0.3571 0.9512 0.5705 0.026 Uiso calc R 1 . .

loop_
_atom_site_aniso_label
_atom_site_aniso_U_11
_atom_site_aniso_U_22
_atom_site_aniso_U_33
_atom_site_aniso_U_12
_atom_site_aniso_U_13
_atom_site_aniso_U_23
O1W 0.0245(9) 0.0239(7) 0.0224(7) -0.0061(6) 0.0065(7) 0.0001(6)
N1 0.0242(10) 0.0196(9) 0.0231(9) -0.0003(8) 0.0066(8) 0.0013(7)
N2 0.0194(10) 0.0269(10) 0.0200(8) -0.0038(8) 0.0060(8) 0.0001(7)
N3 0.0214(9) 0.0194(8) 0.0199(8) -0.0005(7) 0.0027(8) 0.0005(7)
N4 0.0229(10) 0.0191(8) 0.0200(8) -0.0011(8) 0.0062(7) 0.0014(7)
C1 0.0202(11) 0.0159(9) 0.0217(10) 0.0028(9) 0.0048(9) 0.0013(8)
C2 0.0269(12) 0.0195(9) 0.0278(10) 0.0027(9) 0.0120(10) 0.0032(9)
C3 0.0361(13) 0.0211(10) 0.0215(9) 0.0040(10) 0.0102(10) 0.0029(9)
C4 0.0335(13) 0.0191(10) 0.0198(10) 0.0034(10) 0.0007(10) -0.0001(9)
C5 0.0251(13) 0.0178(9) 0.0241(10) 0.0005(9) 0.0025(10) 0.0003(8)
C6 0.0209(11) 0.0176(10) 0.0241(9) -0.0001(8) 0.0080(10) -0.0016(8)
C7 0.0221(12) 0.0166(9) 0.0210(10) 0.0006(9) 0.0069(9) 0.0005(8)
C8 0.0226(12) 0.0209(10) 0.0243(9) -0.0008(9) 0.0027(9) -0.0020(8)
C9 0.0301(13) 0.0219(10) 0.0179(9) 0.0025(9) 0.0013(9) 0.0005(9)
C10 0.0243(12) 0.0188(10) 0.0234(10) -0.0005(9) 0.0080(9) -0.0008(8)

loop_
_atom_type_symbol
_atom_type_description
_atom_type_scat_dispersion_real
_atom_type_scat_dispersion_imag
_atom_type_scat_source
C C 0.0033 0.0016 'International Tables Vol C Tables 4.2.6.8 and 6.1.1.4'
H H 0.0000 0.0000 'International Tables Vol C Tables 4.2.6.8 and 6.1.1.4'
N N 0.0061 0.0033 'International Tables Vol C Tables 4.2.6.8 and 6.1.1.4'
O O 0.0106 0.0060 'International Tables Vol C Tables 4.2.6.8 and 6.1.1.4'

loop_
_geom_angle_atom_site_label_1
_geom_angle_atom_site_label_2
_geom_angle_atom_site_label_3
_geom_angle_site_symmetry_1
_geom_angle_site_symmetry_3
_geom_angle
_geom_angle_publ_flag
H1W O1W H2W . . 107(2) ?
C1 N1 C2 . . 117.39(19) ?
N3 N2 C1 . . 118.06(17) ?
N3 N2 H2N . . 119.3(16) ?
C1 N2 H2N . . 121.9(16) ?
C6 N3 N2 . . 119.13(18) ?
C8 N4 C7 . . 109.25(17) ?
C8 N4 H4N . . 127.9(16) ?
C7 N4 H4N . . 121.4(17) ?
N1 C1 N2 . . 118.01(18) ?
N1 C1 C5 . . 122.68(19) ?
N2 C1 C5 . . 119.31(19) ?
N1 C2 C3 . . 124.2(2) ?
N1 C2 H2 . . 117.9 ?
C3 C2 H2 . . 117.9 ?
C2 C3 C4 . . 117.1(2) ?
C2 C3 H3 . . 121.4 ?
C4 C3 H3 . . 121.4 ?
C5 C4 C3 . . 120.3(2) ?
C5 C4 H4 . . 119.8 ?
C3 C4 H4 . . 119.8 ?
C4 C5 C1 . . 118.3(2) ?
C4 C5 H5 . . 120.9 ?
C1 C5 H5 . . 120.9 ?
N3 C6 C7 . . 118.4(2) ?
N3 C6 H6 . . 120.8 ?
C7 C6 H6 . . 120.8 ?
N4 C7 C10 . . 107.7(2) ?
N4 C7 C6 . . 121.43(19) ?
C10 C7 C6 . . 130.8(2) ?
N4 C8 C9 . . 108.4(2) ?
N4 C8 H8 . . 125.8 ?
C9 C8 H8 . . 125.8 ?
C8 C9 C10 . . 107.86(18) ?
C8 C9 H9 . . 126.1 ?
C10 C9 H9 . . 126.1 ?
C7 C10 C9 . . 106.7(2) ?
C7 C10 H10 . . 126.6 ?
C9 C10 H10 . . 126.6 ?

loop_
_geom_bond_atom_site_label_1
_geom_bond_atom_site_label_2
_geom_bond_site_symmetry_2
_geom_bond_distance
_geom_bond_publ_flag
O1W H1W . 0.842(10) ?
O1W H2W . 0.840(10) ?
N1 C1 . 1.340(3) ?
N1 C2 . 1.350(3) ?
N2 N3 . 1.364(3) ?
N2 C1 . 1.382(3) ?
N2 H2N . 0.886(10) ?
N3 C6 . 1.289(3) ?
N4 C8 . 1.357(3) ?
N4 C7 . 1.380(3) ?
N4 H4N . 0.879(10) ?
C1 C5 . 1.396(3) ?
C2 C3 . 1.377(3) ?
C2 H2 . 0.9500 ?
C3 C4 . 1.392(4) ?
C3 H3 . 0.9500 ?
C4 C5 . 1.375(3) ?
C4 H4 . 0.9500 ?
C5 H5 . 0.9500 ?
C6 C7 . 1.435(3) ?
C6 H6 . 0.9500 ?
C7 C10 . 1.390(3) ?
C8 C9 . 1.375(3) ?
C8 H8 . 0.9500 ?
C9 C10 . 1.411(3) ?
C9 H9 . 0.9500 ?
C10 H10 . 0.9500 ?

loop_
_geom_hbond_atom_site_label_D
_geom_hbond_atom_site_label_H
_geom_hbond_atom_site_label_A
_geom_hbond_site_symmetry_A
_geom_hbond_distance_DH
_geom_hbond_distance_HA
_geom_hbond_distance_DA
_geom_hbond_angle_DHA
O1w H1w N1 . 0.842(10) 2.037(11) 2.870(2) 170(3)
O1w H2w N3 2_546 0.840(10) 2.078(12) 2.899(3) 166(3)
N2 H2n O1w 2_656 0.886(10) 2.092(12) 2.959(3) 166(2)
N4 H4n O1w . 0.879(10) 1.971(11) 2.831(2) 165(2)

loop_
_geom_torsion_atom_site_label_1
_geom_torsion_atom_site_label_2
_geom_torsion_atom_site_label_3
_geom_torsion_atom_site_label_4
_geom_torsion_site_symmetry_1
_geom_torsion_site_symmetry_2
_geom_torsion_site_symmetry_3
_geom_torsion_site_symmetry_4
_geom_torsion
_geom_torsion_publ_flag
C1 N2 N3 C6 . . . . -178.42(18) ?
C2 N1 C1 N2 . . . . 179.37(18) ?
C2 N1 C1 C5 . . . . 0.2(3) ?
N3 N2 C1 N1 . . . . 15.4(3) ?
N3 N2 C1 C5 . . . . -165.42(17) ?
C1 N1 C2 C3 . . . . 0.0(3) ?
N1 C2 C3 C4 . . . . 0.2(3) ?
C2 C3 C4 C5 . . . . -0.6(3) ?
C3 C4 C5 C1 . . . . 0.8(3) ?
N1 C1 C5 C4 . . . . -0.6(3) ?
N2 C1 C5 C4 . . . . -179.75(18) ?
N2 N3 C6 C7 . . . . 179.22(17) ?
C8 N4 C7 C10 . . . . 1.2(2) ?
C8 N4 C7 C6 . . . . -177.71(19) ?
N3 C6 C7 N4 . . . . -11.2(3) ?
N3 C6 C7 C10 . . . . 170.2(2) ?
C7 N4 C8 C9 . . . . -1.2(2) ?
N4 C8 C9 C10 . . . . 0.8(2) ?
N4 C7 C10 C9 . . . . -0.6(2) ?
C6 C7 C10 C9 . . . . 178.1(2) ?
C8 C9 C10 C7 . . . . -0.1(2) ?

loop_
_cod_related_entry_id
_cod_related_entry_database
_cod_related_entry_code
1 ChemSpider 30655952
